data_7028978
loop_
_publ_author_name
'Wombwell, Claire'
'Reisner, Erwin'

_publ_section_title
;
 Synthesis, structure and reactivity of Ni site models of [NiFeSe]
 hydrogenases.
;
_journal_issue 11
_journal_name_full 'Dalton transactions (Cambridge, England : 2003)'
_journal_page_first 4483
_journal_page_last 4493
_journal_paper_doi 10.1039/c3dt52967c
_journal_volume 43
_journal_year 2014
_chemical_formula_moiety 'C21 H19 Ni S2 Se2 1-, C16 H36 N 1+'
_chemical_formula_sum 'C37 H55 N Ni S2 Se2'
_chemical_formula_weight 794.57
_chemical_name_systematic
; 
 ? 
;
_space_group_IT_number 14
_symmetry_cell_setting monoclinic
_symmetry_space_group_name_Hall '-P 2yn'
_symmetry_space_group_name_H-M 'P 1 21/n 1'
_atom_sites_solution_hydrogens geom
_atom_sites_solution_primary direct
_atom_sites_solution_secondary difmap
_audit_creation_method SHELXL-97
_cell_angle_alpha 90.00
_cell_angle_beta 94.708(1)
_cell_angle_gamma 90.00
_cell_formula_units_Z 4
_cell_length_a 10.6327(2)
_cell_length_b 22.5152(5)
_cell_length_c 16.1237(5)
_cell_measurement_reflns_used 13397
_cell_measurement_temperature 220(2)
_cell_measurement_theta_max 25.68
_cell_measurement_theta_min 1.00
_cell_volume 3846.95(16)
_computing_cell_refinement 'HKL Scalepack (Otwinowski & Minor 1997)'
_computing_data_collection 'Collect (Nonius B.V. 1998)'
_computing_data_reduction
;
 HKL Denzo and Scalepack (Otwinowski & Minor 1997)
;
_computing_publication_material 'SHELXL-97 (Sheldrick 1997)'
_computing_structure_refinement 'SHELXL-97 (Sheldrick 1997)'
_computing_structure_solution 'SIR-92 (Altomare et al. 1994)'
_diffrn_ambient_temperature 220(2)
_diffrn_measured_fraction_theta_full 0.974
_diffrn_measured_fraction_theta_max 0.974
_diffrn_measurement_device_type 'Nonius Kappa CCD'
_diffrn_measurement_method 'Thin slice \w and \f scans'
_diffrn_radiation_source 'fine-focus sealed tube'
_diffrn_radiation_type MoK\a
_diffrn_radiation_wavelength 0.71073
_diffrn_reflns_av_R_equivalents 0.0768
_diffrn_reflns_av_sigmaI/netI 0.1670
_diffrn_reflns_limit_h_max 12
_diffrn_reflns_limit_h_min -12
_diffrn_reflns_limit_k_max 26
_diffrn_reflns_limit_k_min -24
_diffrn_reflns_limit_l_max 19
_diffrn_reflns_limit_l_min -17
_diffrn_reflns_number 35314
_diffrn_reflns_theta_full 25.66
_diffrn_reflns_theta_max 25.66
_diffrn_reflns_theta_min 3.55
_exptl_absorpt_coefficient_mu 2.530
_exptl_absorpt_correction_T_max 0.969
_exptl_absorpt_correction_T_min 0.707
_exptl_absorpt_correction_type multi-scan
_exptl_absorpt_process_details
;
multi-scan from symmetry-related measurements 
 Sortav (Blessing 1995)
;
_exptl_crystal_colour red
_exptl_crystal_density_diffrn 1.372
_exptl_crystal_density_method 'not measured'
_exptl_crystal_description block
_exptl_crystal_F_000 1648
_exptl_crystal_size_max 0.23
_exptl_crystal_size_mid 0.21
_exptl_crystal_size_min 0.02
_refine_diff_density_max 0.498
_refine_diff_density_min -0.649
_refine_diff_density_rms 0.055
_refine_ls_extinction_method none
_refine_ls_goodness_of_fit_ref 0.788
_refine_ls_hydrogen_treatment constr
_refine_ls_matrix_type full
_refine_ls_number_parameters 304
_refine_ls_number_reflns 7112
_refine_ls_number_restraints 28
_refine_ls_restrained_S_all 0.795
_refine_ls_R_factor_all 0.1336
_refine_ls_R_factor_gt 0.0452
_refine_ls_shift/su_max 0.001
_refine_ls_shift/su_mean 0.000
_refine_ls_structure_factor_coef Fsqd
_refine_ls_weighting_details 'calc w=1/[\s^2^(Fo^2^)+(0.0640P)^2^+0.0000P] where P=(Fo^2^+2Fc^2^)/3'
_refine_ls_weighting_scheme calc
_refine_ls_wR_factor_gt 0.1123
_refine_ls_wR_factor_ref 0.1216
_reflns_number_gt 2736
_reflns_number_total 7112
_reflns_threshold_expression >2sigma(I)
_cod_data_source_file c3dt52967c.txt
_cod_data_source_block er1210
_cod_original_sg_symbol_Hall '-P 2ybn'
_cod_original_sg_symbol_H-M P2(1)/n
_cod_database_code 7028978

loop_
_symmetry_equiv_pos_as_xyz
'x, y, z'
'-x+1/2, y+1/2, -z+1/2'
'-x, -y, -z'
'x-1/2, -y-1/2, z-1/2'

loop_
_atom_site_label
_atom_site_type_symbol
_atom_site_fract_x
_atom_site_fract_y
_atom_site_fract_z
_atom_site_U_iso_or_equiv
_atom_site_adp_type
_atom_site_occupancy
_atom_site_symmetry_multiplicity
_atom_site_calc_flag
_atom_site_refinement_flags
_atom_site_disorder_assembly
_atom_site_disorder_group
Ni1 Ni 0.55385(5) 0.22303(3) 0.55841(4) 0.0676(2) Uani 1 1 d . . .
Se3 Se 0.63949(5) 0.31695(3) 0.55034(5) 0.0986(3) Uani 1 1 d . A .
S1 S 0.74705(7) 0.18487(4) 0.59642(6) 0.0840(3) Uani 0.55 1 d P A 1
Se1 Se 0.35886(6) 0.25377(4) 0.57924(5) 0.0819(3) Uani 0.55 1 d P A 1
Se2 Se 0.74705(7) 0.18487(4) 0.59642(6) 0.0840(3) Uani 0.45 1 d P A 2
S2 S 0.35886(6) 0.25377(4) 0.57924(5) 0.0819(3) Uani 0.45 1 d P A 2
C1 C 0.6990(5) 0.1071(2) 0.6151(3) 0.0699(15) Uani 1 1 d . . .
C2 C 0.7812(5) 0.0678(3) 0.6596(4) 0.0885(18) Uani 1 1 d . A .
H2 H 0.8628 0.0807 0.6782 0.106 Uiso 1 1 calc R . .
S3 S 0.48766(11) 0.13689(6) 0.52333(8) 0.0664(4) Uani 1 1 d . A .
C3 C 0.7451(7) 0.0114(3) 0.6763(4) 0.100(2) Uani 1 1 d . . .
H3 H 0.8024 -0.0141 0.7061 0.121 Uiso 1 1 calc R A .
C4 C 0.6261(7) -0.0092(3) 0.6505(4) 0.106(2) Uani 1 1 d . A .
H4 H 0.6015 -0.0480 0.6636 0.127 Uiso 1 1 calc R . .
C5 C 0.5436(5) 0.0284(3) 0.6048(4) 0.0864(18) Uani 1 1 d . . .
H5 H 0.4632 0.0148 0.5850 0.104 Uiso 1 1 calc R A .
C6 C 0.5794(5) 0.0862(3) 0.5881(3) 0.0703(15) Uani 1 1 d . A .
C7 C 0.2737(5) 0.1826(3) 0.5742(4) 0.0870(19) Uani 1 1 d . . .
C8 C 0.1469(6) 0.1815(4) 0.5906(5) 0.126(3) Uani 1 1 d . A .
H8 H 0.1085 0.2157 0.6104 0.151 Uiso 1 1 calc R . .
C9 C 0.0792(7) 0.1306(5) 0.5778(6) 0.150(4) Uani 1 1 d . . .
H9 H -0.0052 0.1301 0.5911 0.180 Uiso 1 1 calc R A .
C10 C 0.1288(6) 0.0803(4) 0.5464(5) 0.138(3) Uani 1 1 d . A .
H10 H 0.0784 0.0465 0.5353 0.166 Uiso 1 1 calc R . .
C11 C 0.2567(5) 0.0802(3) 0.5310(4) 0.098(2) Uani 1 1 d . . .
H11 H 0.2937 0.0462 0.5095 0.117 Uiso 1 1 calc R A .
C12 C 0.3270(4) 0.1305(3) 0.5477(3) 0.0759(16) Uani 1 1 d . A .
C13 C 0.5067(5) 0.3706(3) 0.5116(4) 0.0759(16) Uani 1 1 d . . .
C14 C 0.4609(5) 0.4121(3) 0.5655(4) 0.0840(17) Uani 1 1 d . A .
C15 C 0.3706(6) 0.4528(3) 0.5360(5) 0.101(2) Uani 1 1 d . . .
H15 H 0.3417 0.4811 0.5729 0.121 Uiso 1 1 calc R A .
C16 C 0.3217(5) 0.4531(3) 0.4541(5) 0.0938(19) Uani 1 1 d . A .
C17 C 0.3674(6) 0.4117(3) 0.4012(4) 0.0952(19) Uani 1 1 d . . .
H17 H 0.3351 0.4110 0.3451 0.114 Uiso 1 1 calc R A .
C18 C 0.4595(5) 0.3709(3) 0.4282(5) 0.0828(17) Uani 1 1 d . A .
C19 C 0.5054(6) 0.4131(3) 0.6575(4) 0.122(2) Uani 1 1 d . . .
H19A H 0.4717 0.4480 0.6832 0.183 Uiso 1 1 calc R A .
H19B H 0.5968 0.4144 0.6639 0.183 Uiso 1 1 calc R . .
H19C H 0.4759 0.3777 0.6841 0.183 Uiso 1 1 calc R . .
C20 C 0.2217(6) 0.4986(3) 0.4247(5) 0.134(3) Uani 1 1 d . . .
H20A H 0.2127 0.4993 0.3644 0.201 Uiso 1 1 calc R A .
H20B H 0.2470 0.5375 0.4455 0.201 Uiso 1 1 calc R . .
H20C H 0.1418 0.4878 0.4454 0.201 Uiso 1 1 calc R . .
C21 C 0.5040(6) 0.3284(3) 0.3655(4) 0.127(3) Uani 1 1 d . . .
H21A H 0.4531 0.3330 0.3132 0.191 Uiso 1 1 calc R A .
H21B H 0.4960 0.2880 0.3856 0.191 Uiso 1 1 calc R . .
H21C H 0.5916 0.3364 0.3572 0.191 Uiso 1 1 calc R . .
N1 N -0.0042(3) 0.28099(18) 0.3735(3) 0.0744(12) Uani 1 1 d D . .
C22 C -0.0015(5) 0.3347(2) 0.3185(4) 0.0885(9) Uiso 1 1 d D . .
H22A H 0.0217 0.3225 0.2634 0.106 Uiso 1 1 calc R . .
H22B H 0.0633 0.3622 0.3420 0.106 Uiso 1 1 calc R . .
C23 C -0.1282(5) 0.3667(3) 0.3090(4) 0.1061(10) Uiso 1 1 d D . .
H23A H -0.1851 0.3444 0.2694 0.127 Uiso 1 1 calc R . .
H23B H -0.1649 0.3661 0.3628 0.127 Uiso 1 1 calc R . .
C24 C -0.1233(6) 0.4263(3) 0.2815(5) 0.1292(12) Uiso 1 1 d D . .
H24A H -0.0853 0.4277 0.2282 0.155 Uiso 1 1 calc R . .
H24B H -0.0701 0.4496 0.3219 0.155 Uiso 1 1 calc R . .
C25 C -0.2549(7) 0.4535(3) 0.2711(5) 0.1465(14) Uiso 1 1 d D . .
H25A H -0.2483 0.4955 0.2588 0.220 Uiso 1 1 calc R . .
H25B H -0.2960 0.4485 0.3222 0.220 Uiso 1 1 calc R . .
H25C H -0.3042 0.4339 0.2258 0.220 Uiso 1 1 calc R . .
C26 C -0.0327(5) 0.2984(3) 0.4619(3) 0.0885(9) Uiso 1 1 d D . .
H26A H -0.1216 0.3100 0.4606 0.106 Uiso 1 1 calc R . .
H26B H -0.0215 0.2631 0.4974 0.106 Uiso 1 1 calc R . .
C27 C 0.0463(6) 0.3480(3) 0.5017(4) 0.1061(10) Uiso 1 1 d D . .
H27A H 0.0327 0.3845 0.4691 0.127 Uiso 1 1 calc R . .
H27B H 0.1360 0.3376 0.5031 0.127 Uiso 1 1 calc R . .
C28 C 0.0096(7) 0.3579(3) 0.5896(4) 0.1292(12) Uiso 1 1 d D . .
H28A H 0.0256 0.3215 0.6219 0.155 Uiso 1 1 calc R . .
H28B H -0.0810 0.3663 0.5876 0.155 Uiso 1 1 calc R . .
C29 C 0.0820(7) 0.4091(3) 0.6335(5) 0.1465(14) Uiso 1 1 d D . .
H29A H 0.0561 0.4133 0.6895 0.220 Uiso 1 1 calc R . .
H29B H 0.0642 0.4457 0.6029 0.220 Uiso 1 1 calc R . .
H29C H 0.1718 0.4009 0.6361 0.220 Uiso 1 1 calc R . .
C30 C 0.1249(5) 0.2522(2) 0.3814(4) 0.0885(9) Uiso 1 1 d D . .
H30A H 0.1855 0.2810 0.4069 0.106 Uiso 1 1 calc R . .
H30B H 0.1223 0.2186 0.4199 0.106 Uiso 1 1 calc R . .
C31 C 0.1745(5) 0.2300(3) 0.3020(4) 0.1061(10) Uiso 1 1 d D . .
H31A H 0.2037 0.2633 0.2694 0.127 Uiso 1 1 calc R . .
H31B H 0.1082 0.2087 0.2681 0.127 Uiso 1 1 calc R . .
C32 C 0.2892(6) 0.1863(3) 0.3294(5) 0.1292(12) Uiso 1 1 d D . .
H32A H 0.3390 0.2037 0.3772 0.155 Uiso 1 1 calc R . .
H32B H 0.2548 0.1485 0.3476 0.155 Uiso 1 1 calc R . .
C33 C 0.3705(7) 0.1747(3) 0.2654(5) 0.1465(14) Uiso 1 1 d D . .
H33A H 0.4467 0.1553 0.2891 0.220 Uiso 1 1 calc R . .
H33B H 0.3925 0.2118 0.2397 0.220 Uiso 1 1 calc R . .
H33C H 0.3278 0.1490 0.2237 0.220 Uiso 1 1 calc R . .
C34 C -0.1069(5) 0.2381(2) 0.3386(4) 0.0885(9) Uiso 1 1 d D . .
H34A H -0.1892 0.2566 0.3441 0.106 Uiso 1 1 calc R . .
H34B H -0.0980 0.2329 0.2790 0.106 Uiso 1 1 calc R . .
C35 C -0.1068(5) 0.1785(2) 0.3779(4) 0.1061(10) Uiso 1 1 d D . .
H35A H -0.1019 0.1825 0.4386 0.127 Uiso 1 1 calc R . .
H35B H -0.0336 0.1556 0.3630 0.127 Uiso 1 1 calc R . .
C36 C -0.2299(6) 0.1464(3) 0.3468(5) 0.1292(12) Uiso 1 1 d D . .
H36A H -0.3026 0.1695 0.3620 0.155 Uiso 1 1 calc R . .
H36B H -0.2348 0.1432 0.2860 0.155 Uiso 1 1 calc R . .
C37 C -0.2344(7) 0.0858(3) 0.3839(5) 0.1465(14) Uiso 1 1 d D . .
H37A H -0.3047 0.0638 0.3568 0.220 Uiso 1 1 calc R . .
H37B H -0.2452 0.0891 0.4429 0.220 Uiso 1 1 calc R . .
H37C H -0.1563 0.0650 0.3763 0.220 Uiso 1 1 calc R . .

loop_
_atom_site_aniso_label
_atom_site_aniso_U_11
_atom_site_aniso_U_22
_atom_site_aniso_U_33
_atom_site_aniso_U_23
_atom_site_aniso_U_13
_atom_site_aniso_U_12
Ni1 0.0474(3) 0.0859(5) 0.0695(5) -0.0038(4) 0.0054(3) 0.0093(3)
Se3 0.0597(3) 0.0922(5) 0.1420(7) -0.0016(4) -0.0038(3) -0.0003(3)
S1 0.0543(4) 0.0945(7) 0.1025(7) -0.0106(6) 0.0017(4) 0.0125(4)
Se1 0.0580(4) 0.1033(7) 0.0854(6) 0.0021(5) 0.0114(4) 0.0230(4)
Se2 0.0543(4) 0.0945(7) 0.1025(7) -0.0106(6) 0.0017(4) 0.0125(4)
S2 0.0580(4) 0.1033(7) 0.0854(6) 0.0021(5) 0.0114(4) 0.0230(4)
C1 0.057(3) 0.090(5) 0.064(4) 0.003(3) 0.009(3) 0.013(3)
C2 0.072(4) 0.111(6) 0.083(5) 0.021(4) 0.008(3) 0.023(4)
S3 0.0518(7) 0.0855(11) 0.0623(9) 0.0026(8) 0.0075(6) 0.0040(6)
C3 0.092(5) 0.116(6) 0.092(5) 0.035(5) -0.002(4) 0.034(4)
C4 0.100(5) 0.108(6) 0.110(6) 0.031(4) 0.010(4) 0.010(4)
C5 0.075(4) 0.097(5) 0.087(5) 0.015(4) 0.004(3) 0.002(4)
C6 0.063(3) 0.089(5) 0.061(4) 0.006(3) 0.012(3) 0.019(3)
C7 0.051(3) 0.127(6) 0.086(5) 0.044(4) 0.019(3) 0.020(3)
C8 0.070(5) 0.158(8) 0.153(7) 0.089(6) 0.039(4) 0.036(4)
C9 0.061(5) 0.191(10) 0.201(9) 0.120(8) 0.033(5) 0.033(6)
C10 0.060(5) 0.158(8) 0.192(9) 0.089(7) -0.014(5) -0.025(4)
C11 0.064(4) 0.122(6) 0.103(5) 0.035(4) -0.012(3) -0.014(4)
C12 0.052(3) 0.098(5) 0.078(4) 0.030(4) 0.007(3) 0.003(3)
C13 0.062(3) 0.080(5) 0.085(5) 0.006(4) 0.006(3) -0.005(3)
C14 0.075(4) 0.083(5) 0.095(5) -0.002(4) 0.009(4) -0.002(3)
C15 0.089(5) 0.100(6) 0.116(7) -0.010(5) 0.017(4) 0.006(4)
C16 0.075(4) 0.098(6) 0.110(6) 0.021(5) 0.016(4) 0.002(4)
C17 0.090(5) 0.114(6) 0.082(5) 0.016(5) 0.011(4) -0.017(4)
C18 0.069(4) 0.078(5) 0.102(6) 0.001(4) 0.012(4) -0.008(3)
C19 0.127(5) 0.130(7) 0.107(6) -0.012(5) 0.001(5) 0.006(4)
C20 0.088(4) 0.140(7) 0.175(8) 0.058(5) 0.007(5) 0.026(4)
C21 0.139(6) 0.134(7) 0.110(6) -0.015(5) 0.016(5) 0.007(5)
N1 0.069(2) 0.080(3) 0.076(3) 0.004(3) 0.016(2) 0.005(2)

loop_
_atom_type_symbol
_atom_type_description
_atom_type_scat_dispersion_real
_atom_type_scat_dispersion_imag
_atom_type_scat_source
C C 0.0033 0.0016 'International Tables Vol C Tables 4.2.6.8 and 6.1.1.4'
H H 0.0000 0.0000 'International Tables Vol C Tables 4.2.6.8 and 6.1.1.4'
N N 0.0061 0.0033 'International Tables Vol C Tables 4.2.6.8 and 6.1.1.4'
Ni Ni 0.3393 1.1124 'International Tables Vol C Tables 4.2.6.8 and 6.1.1.4'
S S 0.1246 0.1234 'International Tables Vol C Tables 4.2.6.8 and 6.1.1.4'
Se Se -0.0929 2.2259 'International Tables Vol C Tables 4.2.6.8 and 6.1.1.4'

loop_
_geom_angle_atom_site_label_1
_geom_angle_atom_site_label_2
_geom_angle_atom_site_label_3
_geom_angle
S3 Ni1 Se1 91.81(4)
S3 Ni1 S1 89.95(5)
Se1 Ni1 S1 155.24(5)
S3 Ni1 Se3 160.79(5)
Se1 Ni1 Se3 95.72(4)
S1 Ni1 Se3 90.55(3)
C13 Se3 Ni1 108.15(16)
C1 S1 Ni1 98.40(16)
C7 Se1 Ni1 100.52(18)
C6 C1 C2 117.5(5)
C6 C1 S1 121.7(4)
C2 C1 S1 120.7(4)
C3 C2 C1 121.2(6)
C3 C2 H2 119.4
C1 C2 H2 119.4
C6 S3 C12 107.8(3)
C6 S3 Ni1 106.0(2)
C12 S3 Ni1 108.4(2)
C2 C3 C4 121.4(6)
C2 C3 H3 119.3
C4 C3 H3 119.3
C3 C4 C5 118.6(6)
C3 C4 H4 120.7
C5 C4 H4 120.7
C6 C5 C4 120.3(6)
C6 C5 H5 119.9
C4 C5 H5 119.9
C5 C6 C1 121.0(5)
C5 C6 S3 124.6(4)
C1 C6 S3 114.1(5)
C12 C7 C8 118.1(6)
C12 C7 Se1 122.6(4)
C8 C7 Se1 119.1(6)
C9 C8 C7 119.6(8)
C9 C8 H8 120.2
C7 C8 H8 120.2
C8 C9 C10 122.6(7)
C8 C9 H9 118.7
C10 C9 H9 118.7
C9 C10 C11 118.6(8)
C9 C10 H10 120.7
C11 C10 H10 120.7
C12 C11 C10 118.9(7)
C12 C11 H11 120.5
C10 C11 H11 120.5
C11 C12 C7 122.0(5)
C11 C12 S3 122.5(5)
C7 C12 S3 115.0(5)
C14 C13 C18 118.8(6)
C14 C13 Se3 120.4(5)
C18 C13 Se3 120.8(5)
C15 C14 C13 119.9(6)
C15 C14 C19 118.5(7)
C13 C14 C19 121.5(6)
C16 C15 C14 122.0(6)
C16 C15 H15 119.0
C14 C15 H15 119.0
C15 C16 C17 117.7(6)
C15 C16 C20 120.1(7)
C17 C16 C20 122.3(7)
C16 C17 C18 121.9(6)
C16 C17 H17 119.0
C18 C17 H17 119.0
C17 C18 C13 119.6(6)
C17 C18 C21 117.8(7)
C13 C18 C21 122.6(6)
C14 C19 H19A 109.5
C14 C19 H19B 109.5
H19A C19 H19B 109.5
C14 C19 H19C 109.5
H19A C19 H19C 109.5
H19B C19 H19C 109.5
C16 C20 H20A 109.5
C16 C20 H20B 109.5
H20A C20 H20B 109.5
C16 C20 H20C 109.5
H20A C20 H20C 109.5
H20B C20 H20C 109.5
C18 C21 H21A 109.5
C18 C21 H21B 109.5
H21A C21 H21B 109.5
C18 C21 H21C 109.5
H21A C21 H21C 109.5
H21B C21 H21C 109.5
C22 N1 C30 109.5(4)
C22 N1 C34 109.8(4)
C30 N1 C34 112.0(4)
C22 N1 C26 111.0(4)
C30 N1 C26 106.2(4)
C34 N1 C26 108.3(4)
N1 C22 C23 112.4(5)
N1 C22 H22A 109.1
C23 C22 H22A 109.1
N1 C22 H22B 109.1
C23 C22 H22B 109.1
H22A C22 H22B 107.9
C24 C23 C22 115.1(5)
C24 C23 H23A 108.5
C22 C23 H23A 108.5
C24 C23 H23B 108.5
C22 C23 H23B 108.5
H23A C23 H23B 107.5
C23 C24 C25 111.0(6)
C23 C24 H24A 109.4
C25 C24 H24A 109.4
C23 C24 H24B 109.4
C25 C24 H24B 109.4
H24A C24 H24B 108.0
C24 C25 H25A 109.5
C24 C25 H25B 109.5
H25A C25 H25B 109.5
C24 C25 H25C 109.5
H25A C25 H25C 109.5
H25B C25 H25C 109.5
C27 C26 N1 116.0(4)
C27 C26 H26A 108.3
N1 C26 H26A 108.3
C27 C26 H26B 108.3
N1 C26 H26B 108.3
H26A C26 H26B 107.4
C26 C27 C28 109.3(5)
C26 C27 H27A 109.8
C28 C27 H27A 109.8
C26 C27 H27B 109.8
C28 C27 H27B 109.8
H27A C27 H27B 108.3
C27 C28 C29 112.7(6)
C27 C28 H28A 109.0
C29 C28 H28A 109.0
C27 C28 H28B 109.0
C29 C28 H28B 109.0
H28A C28 H28B 107.8
C28 C29 H29A 109.5
C28 C29 H29B 109.5
H29A C29 H29B 109.5
C28 C29 H29C 109.5
H29A C29 H29C 109.5
H29B C29 H29C 109.5
C31 C30 N1 116.6(4)
C31 C30 H30A 108.1
N1 C30 H30A 108.1
C31 C30 H30B 108.1
N1 C30 H30B 108.1
H30A C30 H30B 107.3
C30 C31 C32 106.3(5)
C30 C31 H31A 110.5
C32 C31 H31A 110.5
C30 C31 H31B 110.5
C32 C31 H31B 110.5
H31A C31 H31B 108.7
C33 C32 C31 114.0(6)
C33 C32 H32A 108.8
C31 C32 H32A 108.8
C33 C32 H32B 108.8
C31 C32 H32B 108.8
H32A C32 H32B 107.7
C32 C33 H33A 109.5
C32 C33 H33B 109.5
H33A C33 H33B 109.5
C32 C33 H33C 109.5
H33A C33 H33C 109.5
H33B C33 H33C 109.5
C35 C34 N1 116.0(4)
C35 C34 H34A 108.3
N1 C34 H34A 108.3
C35 C34 H34B 108.3
N1 C34 H34B 108.3
H34A C34 H34B 107.4
C34 C35 C36 108.3(5)
C34 C35 H35A 110.0
C36 C35 H35A 110.0
C34 C35 H35B 110.0
C36 C35 H35B 110.0
H35A C35 H35B 108.4
C37 C36 C35 110.6(6)
C37 C36 H36A 109.5
C35 C36 H36A 109.5
C37 C36 H36B 109.5
C35 C36 H36B 109.5
H36A C36 H36B 108.1
C36 C37 H37A 109.5
C36 C37 H37B 109.5
H37A C37 H37B 109.5
C36 C37 H37C 109.5
H37A C37 H37C 109.5
H37B C37 H37C 109.5

loop_
_geom_bond_atom_site_label_1
_geom_bond_atom_site_label_2
_geom_bond_distance
Ni1 S3 2.1241(15)
Ni1 Se1 2.2371(9)
Ni1 S1 2.2642(9)
Ni1 Se3 2.3102(9)
Se3 C13 1.923(5)
S1 C1 1.855(5)
Se1 C7 1.840(6)
C1 C6 1.392(7)
C1 C2 1.399(7)
C2 C3 1.361(8)
C2 H2 0.9400
S3 C6 1.783(5)
S3 C12 1.790(5)
C3 C4 1.379(8)
C3 H3 0.9400
C4 C5 1.388(7)
C4 H4 0.9400
C5 C6 1.387(7)
C5 H5 0.9400
C7 C12 1.385(8)
C7 C8 1.395(7)
C8 C9 1.360(10)
C8 H8 0.9400
C9 C10 1.364(11)
C9 H9 0.9400
C10 C11 1.403(8)
C10 H10 0.9400
C11 C12 1.371(7)
C11 H11 0.9400
C13 C14 1.391(7)
C13 C18 1.397(8)
C14 C15 1.383(8)
C14 C19 1.519(8)
C15 C16 1.378(8)
C15 H15 0.9400
C16 C17 1.380(8)
C16 C20 1.522(8)
C17 C18 1.385(8)
C17 H17 0.9400
C18 C21 1.497(8)
C19 H19A 0.9700
C19 H19B 0.9700
C19 H19C 0.9700
C20 H20A 0.9700
C20 H20B 0.9700
C20 H20C 0.9700
C21 H21A 0.9700
C21 H21B 0.9700
C21 H21C 0.9700
N1 C22 1.501(6)
N1 C30 1.514(5)
N1 C34 1.530(6)
N1 C26 1.531(6)
C22 C23 1.524(6)
C22 H22A 0.9800
C22 H22B 0.9800
C23 C24 1.416(7)
C23 H23A 0.9800
C23 H23B 0.9800
C24 C25 1.524(8)
C24 H24A 0.9800
C24 H24B 0.9800
C25 H25A 0.9700
C25 H25B 0.9700
C25 H25C 0.9700
C26 C27 1.509(7)
C26 H26A 0.9800
C26 H26B 0.9800
C27 C28 1.517(7)
C27 H27A 0.9800
C27 H27B 0.9800
C28 C29 1.528(7)
C28 H28A 0.9800
C28 H28B 0.9800
C29 H29A 0.9700
C29 H29B 0.9700
C29 H29C 0.9700
C30 C31 1.509(7)
C30 H30A 0.9800
C30 H30B 0.9800
C31 C32 1.601(7)
C31 H31A 0.9800
C31 H31B 0.9800
C32 C33 1.425(8)
C32 H32A 0.9800
C32 H32B 0.9800
C33 H33A 0.9700
C33 H33B 0.9700
C33 H33C 0.9700
C34 C35 1.485(6)
C34 H34A 0.9800
C34 H34B 0.9800
C35 C36 1.543(7)
C35 H35A 0.9800
C35 H35B 0.9800
C36 C37 1.492(8)
C36 H36A 0.9800
C36 H36B 0.9800
C37 H37A 0.9700
C37 H37B 0.9700
C37 H37C 0.9700
